data_2017890
loop_
_publ_author_name
'Smith, Graham'
'Wermuth, Urs D.'

_publ_section_title
;
 Three-dimensional hydrogen-bonded structures in the guanidinium salts
 of the monocyclic dicarboxylic acids
 <i>rac</i>-<i>trans</i>-cyclohexane-1,2-dicarboxylic acid (2:1,
 anhydrous), isophthalic acid (1:1, monohydrate) and terephthalic acid
 (2:1, trihydrate)
;
_journal_coeditor_code GD3361
_journal_issue 12
_journal_name_full 'Acta Crystallographica Section C'
_journal_page_first o575
_journal_page_last o580
_journal_paper_doi 10.1107/S0108270110042356
_journal_volume 66
_journal_year 2010
_chemical_formula_iupac '2C H6 N3 + , C8 H10 O4 2-'
_chemical_formula_moiety '2(C H6 N3 +), C8 H10 O4 2-'
_chemical_formula_sum 'C10 H22 N6 O4'
_chemical_formula_weight 290.34
_chemical_melting_point 525
_chemical_name_common 'guanidinium cyclohexane-1,2-dicarboxylate'
_chemical_name_systematic
;
bis(guanidinium) <i>rac</i>-<i>trans</i>-cyclohexane-1,2-dicarboxylate
;
_space_group_IT_number 14
_symmetry_cell_setting monoclinic
_symmetry_space_group_name_Hall '-P 2ybc'
_symmetry_space_group_name_H-M 'P 1 21/c 1'
_atom_sites_solution_hydrogens geom
_atom_sites_solution_primary direct
_atom_sites_solution_secondary difmap
_audit_creation_method SHELXL97
_cell_angle_alpha 90.00
_cell_angle_beta 97.224(9)
_cell_angle_gamma 90.00
_cell_formula_units_Z 4
_cell_length_a 10.7425(10)
_cell_length_b 16.0538(15)
_cell_length_c 8.5067(8)
_cell_measurement_reflns_used 4460
_cell_measurement_temperature 200(2)
_cell_measurement_theta_max 27.25
_cell_measurement_theta_min 3.26
_cell_volume 1455.4(2)
_computing_cell_refinement 'CrysAlisPro (Oxford Diffraction, 2009)'
_computing_data_collection 'CrysAlisPro (Oxford Diffraction, 2009)'
_computing_data_reduction 'CrysAlisPro (Oxford Diffraction, 2009)'
_computing_molecular_graphics 'PLATON (Spek, 2009)'
_computing_publication_material 'PLATON (Spek, 2009)'
_computing_structure_refinement
;
SHELXL97 (Sheldrick, 2008) within WinGX (Farrugia, 1999)
;
_computing_structure_solution 'SIR92 (Altomare <i>et al.</i>, 1994)'
_diffrn_ambient_temperature 200(2)
_diffrn_measured_fraction_theta_full 0.998
_diffrn_measured_fraction_theta_max 0.998
_diffrn_measurement_device_type 'Oxford Gemini-S CCD area-detector'
_diffrn_measurement_method \w
_diffrn_radiation_monochromator graphite
_diffrn_radiation_source 'Enhance (Mo) X-ray source'
_diffrn_radiation_type MoK\a
_diffrn_radiation_wavelength 0.71073
_diffrn_reflns_av_R_equivalents 0.0260
_diffrn_reflns_av_sigmaI/netI 0.0269
_diffrn_reflns_limit_h_max 13
_diffrn_reflns_limit_h_min -13
_diffrn_reflns_limit_k_max 19
_diffrn_reflns_limit_k_min -19
_diffrn_reflns_limit_l_max 10
_diffrn_reflns_limit_l_min -10
_diffrn_reflns_number 10102
_diffrn_reflns_theta_full 26.00
_diffrn_reflns_theta_max 26.00
_diffrn_reflns_theta_min 3.50
_diffrn_standards_number 0
_exptl_absorpt_coefficient_mu 0.103
_exptl_absorpt_correction_T_max 0.980
_exptl_absorpt_correction_T_min 0.956
_exptl_absorpt_correction_type multi-scan
_exptl_absorpt_process_details '(CrysAlisPro; Oxford Diffraction, 2009)'
_exptl_crystal_colour colourless
_exptl_crystal_density_diffrn 1.325
_exptl_crystal_density_method 'not measured'
_exptl_crystal_description block
_exptl_crystal_F_000 624
_exptl_crystal_size_max 0.50
_exptl_crystal_size_mid 0.50
_exptl_crystal_size_min 0.45
_refine_diff_density_max 0.205
_refine_diff_density_min -0.162
_refine_ls_extinction_method none
_refine_ls_goodness_of_fit_ref 1.046
_refine_ls_hydrogen_treatment mixed
_refine_ls_matrix_type full
_refine_ls_number_parameters 229
_refine_ls_number_reflns 2858
_refine_ls_number_restraints 0
_refine_ls_restrained_S_all 1.046
_refine_ls_R_factor_all 0.0472
_refine_ls_R_factor_gt 0.0349
_refine_ls_shift/su_max 0.001
_refine_ls_shift/su_mean 0.000
_refine_ls_structure_factor_coef Fsqd
_refine_ls_weighting_details 'calc w = 1/[\s^2^(Fo^2^)+(0.0499P)^2^] where P=(Fo^2^+2Fc^2^)/3'
_refine_ls_weighting_scheme calc
_refine_ls_wR_factor_gt 0.0860
_refine_ls_wR_factor_ref 0.0890
_reflns_number_gt 2222
_reflns_number_total 2858
_reflns_threshold_expression I>2\s(I)
_cod_data_source_file gd3361.cif
_cod_data_source_block I
_cod_original_sg_symbol_H-M 'P 21/c'
_cod_database_code 2017890
_cod_database_fobs_code 2017890

loop_
_symmetry_equiv_pos_as_xyz
'x, y, z'
'-x, y+1/2, -z+1/2'
'-x, -y, -z'
'x, -y+1/2, z+1/2'

loop_
_atom_site_aniso_label
_atom_site_aniso_U_11
_atom_site_aniso_U_22
_atom_site_aniso_U_33
_atom_site_aniso_U_12
_atom_site_aniso_U_13
_atom_site_aniso_U_23
O11 0.0442(6) 0.0319(5) 0.0428(5) 0.0016(4) 0.0148(4) 0.0009(4)
O12 0.0660(7) 0.0424(6) 0.0594(7) 0.0126(5) 0.0396(6) 0.0056(5)
O21 0.0394(6) 0.0456(6) 0.0507(6) 0.0093(5) -0.0120(5) -0.0135(5)
O22 0.0477(6) 0.0302(5) 0.0374(5) -0.0040(4) 0.0075(4) 0.0013(4)
C1 0.0250(7) 0.0364(8) 0.0338(7) -0.0064(5) 0.0039(5) -0.0036(5)
C2 0.0241(7) 0.0358(7) 0.0371(7) -0.0028(5) 0.0004(5) 0.0019(5)
C3 0.0522(9) 0.0464(9) 0.0347(8) -0.0104(7) -0.0088(7) 0.0068(6)
C4 0.0612(11) 0.0621(10) 0.0344(8) -0.0208(8) 0.0123(7) 0.0056(7)
C5 0.0546(10) 0.0605(10) 0.0395(8) -0.0134(8) 0.0193(7) -0.0070(7)
C6 0.0370(8) 0.0395(8) 0.0401(8) -0.0054(6) 0.0147(6) -0.0061(6)
C11 0.0282(7) 0.0329(7) 0.0415(7) -0.0039(6) 0.0113(6) -0.0023(6)
C21 0.0285(7) 0.0338(7) 0.0311(7) -0.0030(5) 0.0088(5) 0.0001(5)
N1A 0.0447(8) 0.0398(7) 0.0367(7) 0.0112(5) 0.0053(6) -0.0060(5)
N2A 0.0458(8) 0.0473(8) 0.0423(7) 0.0024(6) 0.0056(6) -0.0157(6)
N3A 0.0318(7) 0.0473(8) 0.0428(7) 0.0072(6) 0.0006(6) -0.0166(6)
C1A 0.0353(7) 0.0328(7) 0.0293(7) -0.0020(6) 0.0103(6) -0.0017(5)
N1B 0.0503(8) 0.0420(7) 0.0461(7) 0.0147(6) 0.0231(6) 0.0129(6)
N2B 0.0479(8) 0.0439(8) 0.0436(7) 0.0120(6) 0.0152(6) 0.0145(6)
N3B 0.0405(7) 0.0315(7) 0.0430(7) 0.0064(5) 0.0107(6) 0.0016(5)
C1B 0.0362(7) 0.0284(7) 0.0331(7) -0.0004(5) 0.0041(6) -0.0017(5)

loop_
_atom_site_type_symbol
_atom_site_label
_atom_site_fract_x
_atom_site_fract_y
_atom_site_fract_z
_atom_site_U_iso_or_equiv
_atom_site_thermal_displace_type
_atom_site_calc_flag
_atom_site_refinement_flags
_atom_site_occupancy
O O11 0.28367(9) 0.65888(5) 0.22616(10) 0.0388(3) Uani . . 1.000
O O12 0.38881(10) 0.54439(6) 0.18356(12) 0.0532(4) Uani . . 1.000
O O21 0.13764(9) 0.46127(6) 0.22862(12) 0.0467(3) Uani . . 1.000
O O22 0.23469(9) 0.34074(5) 0.28527(10) 0.0383(3) Uani . . 1.000
C C1 0.30811(11) 0.55434(8) 0.43121(15) 0.0317(4) Uani . . 1.000
C C2 0.31330(12) 0.45930(8) 0.43500(15) 0.0326(4) Uani . . 1.000
C C3 0.29719(14) 0.42556(9) 0.59977(16) 0.0457(5) Uani . . 1.000
C C4 0.17857(15) 0.45842(10) 0.65769(17) 0.0520(6) Uani . . 1.000
C C5 0.17851(15) 0.55300(9) 0.66004(17) 0.0504(5) Uani . . 1.000
C C6 0.19322(13) 0.58938(9) 0.49817(15) 0.0380(5) Uani . . 1.000
C C11 0.32681(11) 0.58714(8) 0.26785(15) 0.0336(4) Uani . . 1.000
C C21 0.21998(11) 0.41906(8) 0.30680(14) 0.0307(4) Uani . . 1.000
N N1A -0.14413(12) 0.71415(8) 0.02360(15) 0.0404(4) Uani . . 1.000
N N2A 0.03214(14) 0.72334(9) 0.20525(15) 0.0451(4) Uani . . 1.000
N N3A 0.01995(12) 0.62499(8) 0.00845(15) 0.0410(4) Uani . . 1.000
C C1A -0.03143(12) 0.68735(8) 0.07946(14) 0.0319(4) Uani . . 1.000
N N1B 0.47601(13) 0.39190(8) 0.04825(16) 0.0447(4) Uani . . 1.000
N N2B 0.48434(14) 0.29413(8) 0.24571(15) 0.0443(4) Uani . . 1.000
N N3B 0.63072(11) 0.29361(8) 0.07093(15) 0.0379(4) Uani . . 1.000
C C1B 0.53062(12) 0.32699(8) 0.12250(15) 0.0326(4) Uani . . 1.000
H H1 0.38110 0.57330 0.50300 0.0380 Uiso calc R 1.000
H H2 0.39750 0.44320 0.41330 0.0390 Uiso calc R 1.000
H H31 0.29400 0.36520 0.59590 0.0550 Uiso calc R 1.000
H H32 0.36920 0.44150 0.67410 0.0550 Uiso calc R 1.000
H H41 0.17300 0.43750 0.76350 0.0620 Uiso calc R 1.000
H H42 0.10590 0.43860 0.58850 0.0620 Uiso calc R 1.000
H H51 0.24670 0.57250 0.73680 0.0610 Uiso calc R 1.000
H H52 0.10040 0.57260 0.69310 0.0610 Uiso calc R 1.000
H H61 0.20100 0.64940 0.50710 0.0460 Uiso calc R 1.000
H H62 0.11850 0.57720 0.42530 0.0460 Uiso calc R 1.000
H H11A -0.1770(15) 0.7570(10) 0.0751(17) 0.057(5) Uiso . . 1.000
H H12A -0.1796(15) 0.6929(9) -0.0661(19) 0.049(4) Uiso . . 1.000
H H21A 0.1066(17) 0.7077(10) 0.2333(19) 0.054(5) Uiso . . 1.000
H H22A -0.0005(15) 0.7647(10) 0.2435(18) 0.056(5) Uiso . . 1.000
H H31A -0.0265(14) 0.5966(10) -0.0628(18) 0.047(4) Uiso . . 1.000
H H32A 0.0840(16) 0.6043(10) 0.0540(19) 0.055(5) Uiso . . 1.000
H H11B 0.5152(14) 0.4140(10) -0.0279(18) 0.051(4) Uiso . . 1.000
H H12B 0.4289(16) 0.4197(11) 0.094(2) 0.062(5) Uiso . . 1.000
H H21B 0.4117(17) 0.3086(10) 0.2649(19) 0.055(5) Uiso . . 1.000
H H22B 0.5235(15) 0.2521(10) 0.2943(18) 0.058(5) Uiso . . 1.000
H H31B 0.6636(15) 0.2503(11) 0.1179(18) 0.054(5) Uiso . . 1.000
H H32B 0.6650(15) 0.3180(10) -0.0156(18) 0.056(5) Uiso . . 1.000

loop_
_atom_type_symbol
_atom_type_description
_atom_type_scat_dispersion_real
_atom_type_scat_dispersion_imag
_atom_type_scat_source
C C 0.0033 0.0016 'International Tables Vol C Tables 4.2.6.8 and 6.1.1.4'
H H 0.0000 0.0000 'International Tables Vol C Tables 4.2.6.8 and 6.1.1.4'
N N 0.0061 0.0033 'International Tables Vol C Tables 4.2.6.8 and 6.1.1.4'
O O 0.0106 0.0060 'International Tables Vol C Tables 4.2.6.8 and 6.1.1.4'

loop_
_geom_angle_atom_site_label_1
_geom_angle_atom_site_label_2
_geom_angle_atom_site_label_3
_geom_angle_site_symmetry_1
_geom_angle_site_symmetry_2
_geom_angle_site_symmetry_3
_geom_angle
_geom_angle_publ_flag
C1A N1A H12A . . . 117.8(10) no
H11A N1A H12A . . . 124.0(14) no
C1A N1A H11A . . . 117.9(10) no
C1A N2A H21A . . . 118.2(11) no
C1A N2A H22A . . . 117.5(11) no
H21A N2A H22A . . . 123.8(16) no
C1A N3A H31A . . . 118.8(10) no
C1A N3A H32A . . . 117.7(11) no
H31A N3A H32A . . . 119.7(15) no
C1B N1B H12B . . . 118.2(12) no
H11B N1B H12B . . . 120.8(16) no
C1B N1B H11B . . . 116.2(10) no
C1B N2B H22B . . . 118.5(10) no
H21B N2B H22B . . . 121.4(15) no
C1B N2B H21B . . . 119.2(11) no
H31B N3B H32B . . . 121.4(14) no
C1B N3B H32B . . . 120.1(10) no
C1B N3B H31B . . . 118.6(11) no
C6 C1 C11 . . . 114.69(10) no
C2 C1 C11 . . . 110.86(10) no
C2 C1 C6 . . . 112.86(11) no
C3 C2 C21 . . . 111.33(11) no
C1 C2 C3 . . . 111.37(11) no
C1 C2 C21 . . . 112.85(10) no
C2 C3 C4 . . . 111.72(12) no
C3 C4 C5 . . . 110.71(13) no
C4 C5 C6 . . . 111.81(12) no
C1 C6 C5 . . . 112.09(12) no
O11 C11 O12 . . . 122.68(12) no
O12 C11 C1 . . . 118.47(11) no
O11 C11 C1 . . . 118.76(11) no
O21 C21 O22 . . . 123.47(11) no
O22 C21 C2 . . . 115.75(11) no
O21 C21 C2 . . . 120.77(11) no
C11 C1 H1 . . . 106.00 no
C2 C1 H1 . . . 106.00 no
C6 C1 H1 . . . 106.00 no
C21 C2 H2 . . . 107.00 no
C3 C2 H2 . . . 107.00 no
C1 C2 H2 . . . 107.00 no
C2 C3 H32 . . . 109.00 no
C4 C3 H31 . . . 109.00 no
C4 C3 H32 . . . 109.00 no
H31 C3 H32 . . . 108.00 no
C2 C3 H31 . . . 109.00 no
C3 C4 H42 . . . 109.00 no
C3 C4 H41 . . . 109.00 no
C5 C4 H42 . . . 110.00 no
H41 C4 H42 . . . 108.00 no
C5 C4 H41 . . . 110.00 no
C6 C5 H52 . . . 109.00 no
H51 C5 H52 . . . 108.00 no
C6 C5 H51 . . . 109.00 no
C4 C5 H51 . . . 109.00 no
C4 C5 H52 . . . 109.00 no
C1 C6 H61 . . . 109.00 no
C5 C6 H61 . . . 109.00 no
C5 C6 H62 . . . 109.00 no
H61 C6 H62 . . . 108.00 no
C1 C6 H62 . . . 109.00 no
N2A C1A N3A . . . 119.66(13) no
N1A C1A N2A . . . 120.37(13) no
N1A C1A N3A . . . 119.96(12) no
N2B C1B N3B . . . 120.13(13) no
N1B C1B N2B . . . 120.36(13) no
N1B C1B N3B . . . 119.49(13) no

loop_
_geom_bond_atom_site_label_1
_geom_bond_atom_site_label_2
_geom_bond_site_symmetry_1
_geom_bond_site_symmetry_2
_geom_bond_distance
_geom_bond_publ_flag
O11 C11 . . 1.2750(15) no
O12 C11 . . 1.2445(16) no
O21 C21 . . 1.2393(16) no
O22 C21 . . 1.2832(15) no
N1A C1A . . 1.3160(18) no
N2A C1A . . 1.3272(18) no
N3A C1A . . 1.3250(18) no
N1A H12A . . 0.878(16) no
N1A H11A . . 0.910(16) no
N2A H21A . . 0.844(18) no
N2A H22A . . 0.836(16) no
N3A H31A . . 0.865(15) no
N3A H32A . . 0.817(17) no
N1B C1B . . 1.3175(18) no
N2B C1B . . 1.3248(18) no
N3B C1B . . 1.3246(18) no
N1B H11B . . 0.890(15) no
N1B H12B . . 0.810(17) no
N2B H22B . . 0.871(16) no
N2B H21B . . 0.850(18) no
N3B H32B . . 0.948(16) no
N3B H31B . . 0.856(17) no
C1 C6 . . 1.5300(19) no
C1 C2 . . 1.5270(18) no
C1 C11 . . 1.5228(18) no
C2 C3 . . 1.5326(19) no
C2 C21 . . 1.5286(18) no
C3 C4 . . 1.518(2) no
C4 C5 . . 1.519(2) no
C5 C6 . . 1.522(2) no
C1 H1 . . 0.9800 no
C2 H2 . . 0.9800 no
C3 H31 . . 0.9700 no
C3 H32 . . 0.9700 no
C4 H42 . . 0.9700 no
C4 H41 . . 0.9700 no
C5 H51 . . 0.9700 no
C5 H52 . . 0.9700 no
C6 H61 . . 0.9700 no
C6 H62 . . 0.9700 no

loop_
_geom_hbond_atom_site_label_D
_geom_hbond_atom_site_label_H
_geom_hbond_atom_site_label_A
_geom_hbond_site_symmetry_A
_geom_hbond_distance_DH
_geom_hbond_distance_HA
_geom_hbond_distance_DA
_geom_hbond_angle_DHA
_geom_hbond_publ_flag
N1A H11A O22 2_555 0.910(16) 1.946(15) 2.8492(16) 171.2(13) yes
N1A H12A O22 3_565 0.878(16) 1.960(16) 2.8255(15) 168.6(14) yes
N2A H21A O11 . 0.844(18) 2.065(18) 2.8780(18) 161.6(15) yes
N3A H31A O21 3_565 0.865(15) 1.963(15) 2.8270(16) 176.4(16) yes
N3A H32A O11 . 0.817(17) 2.593(17) 3.2299(16) 135.9(14) yes
N1B H11B O12 3_665 0.890(15) 1.899(15) 2.7863(17) 175.0(15) yes
N1B H12B O12 . 0.810(17) 2.204(18) 2.9097(17) 145.9(16) yes
N2B H21B O22 . 0.850(18) 1.999(18) 2.8447(18) 173.8(16) yes
N2B H22B O11 2_645 0.871(16) 2.579(16) 3.2913(17) 139.6(13) yes
N2B H22B N3B 4_555 0.871(16) 2.593(15) 3.3191(18) 141.5(13) yes
N3B H31B O11 2_645 0.856(17) 2.011(17) 2.8468(15) 165.1(15) yes
N3B H32B O11 3_665 0.948(16) 1.975(15) 2.8981(15) 164.2(14) yes

loop_
_geom_torsion_atom_site_label_1
_geom_torsion_atom_site_label_2
_geom_torsion_atom_site_label_3
_geom_torsion_atom_site_label_4
_geom_torsion_site_symmetry_1
_geom_torsion_site_symmetry_2
_geom_torsion_site_symmetry_3
_geom_torsion_site_symmetry_4
_geom_torsion
_geom_torsion_publ_flag
C6 C1 C2 C3 . . . . -50.89(14) no
C6 C1 C2 C21 . . . . 75.18(13) no
C11 C1 C2 C3 . . . . 178.88(11) no
C11 C1 C2 C21 . . . . -55.05(13) no
C2 C1 C6 C5 . . . . 50.69(15) no
C11 C1 C6 C5 . . . . 178.95(11) no
C2 C1 C11 O11 . . . . 155.96(11) no
C2 C1 C11 O12 . . . . -27.39(16) no
C6 C1 C11 O11 . . . . 26.70(16) no
C6 C1 C11 O12 . . . . -156.65(12) no
C1 C2 C3 C4 . . . . 54.26(15) no
C21 C2 C3 C4 . . . . -72.64(14) no
C1 C2 C21 O21 . . . . -10.73(17) no
C1 C2 C21 O22 . . . . 168.09(10) no
C3 C2 C21 O21 . . . . 115.36(13) no
C3 C2 C21 O22 . . . . -65.82(14) no
C2 C3 C4 C5 . . . . -57.11(15) no
C3 C4 C5 C6 . . . . 56.55(16) no
C4 C5 C6 C1 . . . . -53.32(16) no
